data_1564936
loop_
_publ_author_name
'Dey, Sunanda'
'Paul, Sukanya'
'Debsharma, Kingshuk'
'Sinha, Chittaranjan'

_publ_section_title
;
 A highly emissive Zn(II)-pyridyl-benzimidazolyl-phenolato-based
 chemosensor: detection of
 H<sub>2</sub>PO<sub>4</sub><sup>-</sup><i>via</i> "use" and "throw"
 device fabrication.
;
_journal_issue 44
_journal_name_full 'Analytical methods : advancing methods and applications'
_journal_page_first 5282
_journal_page_last 5292
_journal_paper_doi 10.1039/d1ay01575c
_journal_volume 13
_journal_year 2021
_chemical_formula_moiety 'C27 H23 N3 O2'
_chemical_formula_sum 'C27 H23 N3 O2'
_chemical_formula_weight 421.48
_space_group_crystal_system orthorhombic
_space_group_IT_number 19
_space_group_name_Hall 'P 2ac 2ab'
_space_group_name_H-M_alt 'P 21 21 21'
_atom_sites_solution_hydrogens mixed
_audit_creation_method SHELXL-2016/6
_audit_update_record
;
2020-10-15 deposited with the CCDC.	2021-10-13 downloaded from the CCDC.
;
_cell_angle_alpha 90
_cell_angle_beta 90
_cell_angle_gamma 90
_cell_formula_units_Z 4
_cell_length_a 9.0805(9)
_cell_length_b 10.1637(10)
_cell_length_c 23.374(2)
_cell_measurement_reflns_used 6745
_cell_measurement_temperature 273(2)
_cell_measurement_theta_max 27.05
_cell_measurement_theta_min 2.18
_cell_volume 2157.2(4)
_computing_cell_refinement 'Bruker SAINT'
_computing_data_collection 'Bruker APEX2'
_computing_data_reduction 'Bruker SAINT'
_computing_molecular_graphics 'Bruker SHELXTL'
_computing_publication_material 'Bruker SHELXTL'
_computing_structure_refinement 'SHELXL-2016/6 (Sheldrick, 2016)'
_computing_structure_solution 'SHELXT 2014/5 (Sheldrick, 2014)'
_diffrn_ambient_temperature 273(2)
_diffrn_measured_fraction_theta_full 1.000
_diffrn_measured_fraction_theta_max 1.000
_diffrn_measurement_device_type 'Bruker APEX-II CCD'
_diffrn_measurement_method '\f and \w scans'
_diffrn_radiation_type MoK\a
_diffrn_radiation_wavelength 0.71073
_diffrn_reflns_av_R_equivalents 0.2120
_diffrn_reflns_av_unetI/netI 0.0972
_diffrn_reflns_Laue_measured_fraction_full 1.000
_diffrn_reflns_Laue_measured_fraction_max 1.000
_diffrn_reflns_limit_h_max 10
_diffrn_reflns_limit_h_min -10
_diffrn_reflns_limit_k_max 12
_diffrn_reflns_limit_k_min -12
_diffrn_reflns_limit_l_max 27
_diffrn_reflns_limit_l_min -27
_diffrn_reflns_number 58537
_diffrn_reflns_point_group_measured_fraction_full 1.000
_diffrn_reflns_point_group_measured_fraction_max 1.000
_diffrn_reflns_theta_full 24.993
_diffrn_reflns_theta_max 24.993
_diffrn_reflns_theta_min 2.185
_diffrn_source Mo
_exptl_absorpt_coefficient_mu 0.083
_exptl_absorpt_correction_type multi-scan
_exptl_crystal_colour yellow
_exptl_crystal_density_diffrn 1.298
_exptl_crystal_description prism
_exptl_crystal_F_000 888
_exptl_crystal_size_max 0.19
_exptl_crystal_size_mid 0.06
_exptl_crystal_size_min 0.03
_exptl_transmission_factor_max 0.857
_exptl_transmission_factor_min 0.769
_refine_diff_density_max 0.392
_refine_diff_density_min -0.272
_refine_diff_density_rms 0.064
_refine_ls_abs_structure_details
;
 Refined as an inversion twin.
;
_refine_ls_abs_structure_Flack 0(5)
_refine_ls_extinction_method none
_refine_ls_goodness_of_fit_ref 1.118
_refine_ls_hydrogen_treatment constr
_refine_ls_matrix_type full
_refine_ls_number_parameters 279
_refine_ls_number_reflns 3805
_refine_ls_number_restraints 6
_refine_ls_restrained_S_all 1.118
_refine_ls_R_factor_all 0.1373
_refine_ls_R_factor_gt 0.1007
_refine_ls_shift/su_max 0.000
_refine_ls_shift/su_mean 0.000
_refine_ls_structure_factor_coef Fsqd
_refine_ls_weighting_details 'w=1/[\s^2^(Fo^2^)+(0.0485P)^2^+4.2966P] where P=(Fo^2^+2Fc^2^)/3'
_refine_ls_weighting_scheme calc
_refine_ls_wR_factor_gt 0.1796
_refine_ls_wR_factor_ref 0.1951
_reflns_Friedel_coverage 0.737
_reflns_Friedel_fraction_full 1.000
_reflns_Friedel_fraction_max 1.000
_reflns_number_gt 2817
_reflns_number_total 3805
_reflns_threshold_expression 'I > 2\s(I)'
_cod_data_source_file d1ay01575c2.cif
_cod_data_source_block mono_a_a_pl
_cod_depositor_comments 'Adding full bibliography for 1564936.cif.'
_cod_database_code 1564936
_shelx_shelxl_version_number 2016/6
_shelx_space_group_comment
;
The symmetry employed for this shelxl refinement is uniquely defined
by the following loop, which should always be used as a source of
symmetry information in preference to the above space-group names.
They are only intended as comments.
;

loop_
_space_group_symop_operation_xyz
'x, y, z'
'-x+1/2, -y, z+1/2'
'x+1/2, -y+1/2, -z'
'-x, y+1/2, -z+1/2'

loop_
_atom_site_label
_atom_site_type_symbol
_atom_site_fract_x
_atom_site_fract_y
_atom_site_fract_z
_atom_site_U_iso_or_equiv
_atom_site_adp_type
_atom_site_occupancy
_atom_site_site_symmetry_order
_atom_site_calc_flag
_atom_site_refinement_flags_posn
_atom_site_refinement_flags_adp
_atom_site_refinement_flags_occupancy
_atom_site_disorder_assembly
_atom_site_disorder_group
O1 O 0.9251(6) 0.6335(6) 1.1433(2) 0.0409(15) Uani 1 1 d . . . . .
O2 O 0.9958(5) 0.6432(5) 1.03080(19) 0.0288(13) Uani 1 1 d . . . . .
H2 H 1.039965 0.682425 1.056162 0.043 Uiso 1 1 d R U . . .
N1 N 0.8828(7) 0.5629(6) 0.9121(2) 0.0245(14) Uani 1 1 d . . . . .
N2 N 0.7206(7) 0.7276(6) 0.9143(3) 0.0257(15) Uani 1 1 d . . . . .
N3 N 1.1994(9) 0.5443(9) 0.9111(4) 0.063(2) Uani 1 1 d . . . . .
C1 C 0.8127(9) 0.6100(8) 1.1047(3) 0.0250(18) Uani 1 1 d . . . . .
C007 C 0.7830(7) 0.6336(7) 0.9438(3) 0.0192(16) Uani 1 1 d . . . . .
C2 C 0.6694(9) 0.5805(9) 1.1189(3) 0.039(2) Uani 1 1 d . . . . .
H2A H 0.643068 0.570840 1.157130 0.047 Uiso 1 1 calc R U . . .
C3 C 0.5657(9) 0.5653(9) 1.0771(3) 0.040(2) Uani 1 1 d . . . . .
H3 H 0.468704 0.547214 1.087221 0.048 Uiso 1 1 calc R U . . .
C4 C 0.6031(9) 0.5766(8) 1.0201(3) 0.035(2) Uani 1 1 d . . . . .
H4 H 0.532182 0.564730 0.991838 0.042 Uiso 1 1 calc R U . . .
C5 C 0.7476(8) 0.6059(7) 1.0052(3) 0.0231(17) Uani 1 1 d . . . . .
C6 C 0.8541(8) 0.6198(7) 1.0475(3) 0.0230(17) Uani 1 1 d . . . . .
C7 C 0.9539(8) 0.4402(8) 0.9314(3) 0.0237(17) Uani 1 1 d . . . . .
H7 H 0.957531 0.445337 0.973212 0.028 Uiso 1 1 calc R U . . .
C8 C 0.8835(8) 0.6186(7) 0.8583(3) 0.0230(17) Uani 1 1 d . . . . .
C9 C 0.7852(8) 0.7219(7) 0.8608(3) 0.0216(17) Uani 1 1 d . . . . .
C10 C 0.7666(9) 0.8028(9) 0.8135(3) 0.036(2) Uani 1 1 d . . . . .
H10 H 0.701640 0.873480 0.814727 0.043 Uiso 1 1 calc R U . . .
C11 C 0.8458(10) 0.7763(8) 0.7647(4) 0.038(2) Uani 1 1 d . . . . .
H11 H 0.835189 0.830565 0.732939 0.046 Uiso 1 1 calc R U . . .
C12 C 0.9401(10) 0.6714(9) 0.7622(3) 0.041(2) Uani 1 1 d . . . . .
H12 H 0.990624 0.654936 0.728356 0.049 Uiso 1 1 calc R U . . .
C13 C 0.9627(9) 0.5890(9) 0.8086(3) 0.036(2) Uani 1 1 d . . . . .
H13 H 1.026954 0.517907 0.806824 0.044 Uiso 1 1 calc R U . . .
C14 C 1.3503(10) 0.5334(10) 0.8954(4) 0.046(3) Uani 1 1 d . . . . .
H14 H 1.410204 0.607558 0.894811 0.055 Uiso 1 1 calc R U . . .
C15 C 1.4071(10) 0.4117(10) 0.8810(4) 0.047(2) Uani 1 1 d . . . . .
H15 H 1.505604 0.403596 0.870741 0.057 Uiso 1 1 calc R U . . .
C16 C 1.3185(10) 0.3036(10) 0.8819(4) 0.044(2) Uani 1 1 d . . . . .
H16 H 1.358191 0.222105 0.872501 0.053 Uiso 1 1 calc R U . . .
C17 C 1.1725(10) 0.3117(9) 0.8962(3) 0.036(2) Uani 1 1 d . . . . .
H17 H 1.113727 0.236828 0.895623 0.043 Uiso 1 1 calc R U . . .
C18 C 1.1137(8) 0.4307(8) 0.9115(3) 0.0226(17) Uani 1 1 d . . . . .
C19 C 0.8616(5) 0.3253(4) 0.9179(2) 0.0261(18) Uani 1 1 d G . . . .
C20 C 0.8124(7) 0.2403(6) 0.96041(16) 0.050(3) Uani 1 1 d G . . . .
H20 H 0.839375 0.254281 0.998298 0.060 Uiso 1 1 calc R U . . .
C21 C 0.7228(7) 0.1343(5) 0.9462(2) 0.060(3) Uani 1 1 d G . . . .
H21 H 0.689812 0.077393 0.974644 0.072 Uiso 1 1 calc R U . . .
C22 C 0.6824(6) 0.1133(5) 0.8896(3) 0.048(2) Uani 1 1 d G . . . .
H22 H 0.622435 0.042439 0.880116 0.057 Uiso 1 1 calc R U . . .
C23 C 0.7316(6) 0.1984(5) 0.84713(18) 0.051(3) Uani 1 1 d G . . . .
H23 H 0.704621 0.184373 0.809242 0.061 Uiso 1 1 calc R U . . .
C24 C 0.8212(6) 0.3044(5) 0.86131(18) 0.0266(18) Uani 1 1 d G U . . .
H24 H 0.854185 0.361262 0.832895 0.032 Uiso 1 1 calc R U . . .
C25 C 0.8876(12) 0.6534(11) 1.2030(4) 0.057(3) Uani 1 1 d . . . . .
H25A H 0.789895 0.691437 1.205809 0.068 Uiso 1 1 calc R U . . .
H25B H 0.956888 0.714380 1.220187 0.068 Uiso 1 1 calc R U . . .
C26 C 0.8915(14) 0.5279(12) 1.2341(4) 0.080(4) Uani 1 1 d . . . . .
H26A H 0.838466 0.462493 1.212775 0.120 Uiso 1 1 calc R U . . .
H26B H 0.846679 0.538846 1.270963 0.120 Uiso 1 1 calc R U . . .
H26C H 0.991872 0.500313 1.238777 0.120 Uiso 1 1 calc R U . . .

loop_
_atom_site_aniso_label
_atom_site_aniso_U_11
_atom_site_aniso_U_22
_atom_site_aniso_U_33
_atom_site_aniso_U_23
_atom_site_aniso_U_13
_atom_site_aniso_U_12
O1 0.037(3) 0.071(4) 0.015(3) -0.007(3) 0.002(3) -0.002(3)
O2 0.023(3) 0.044(3) 0.020(3) -0.012(3) 0.002(2) -0.008(3)
N1 0.028(4) 0.029(3) 0.017(3) -0.002(3) 0.004(3) 0.006(3)
N2 0.025(4) 0.032(4) 0.020(3) -0.005(3) 0.004(3) 0.003(3)
N3 0.053(6) 0.081(7) 0.055(5) 0.008(5) -0.007(5) -0.006(5)
C1 0.032(5) 0.032(5) 0.011(4) -0.002(3) -0.002(3) 0.005(4)
C007 0.015(4) 0.029(4) 0.014(4) -0.008(3) -0.003(3) -0.002(3)
C2 0.032(5) 0.061(6) 0.025(5) 0.005(4) 0.008(4) -0.008(5)
C3 0.025(5) 0.056(6) 0.039(5) 0.003(5) 0.016(4) -0.006(5)
C4 0.026(5) 0.042(5) 0.037(5) 0.000(4) -0.001(4) -0.003(4)
C5 0.022(4) 0.018(4) 0.030(4) -0.009(3) 0.003(3) -0.001(4)
C6 0.020(4) 0.018(4) 0.031(4) 0.000(3) 0.007(3) -0.001(3)
C7 0.027(4) 0.031(4) 0.014(4) 0.001(3) -0.004(3) 0.006(4)
C8 0.020(4) 0.026(4) 0.024(4) 0.000(3) -0.002(3) 0.000(4)
C9 0.023(4) 0.021(4) 0.020(4) 0.000(3) -0.005(3) -0.002(4)
C10 0.040(5) 0.036(5) 0.032(5) 0.005(4) 0.000(4) 0.001(4)
C11 0.044(6) 0.034(5) 0.037(5) 0.012(4) 0.000(4) -0.002(5)
C12 0.040(5) 0.062(6) 0.021(5) 0.001(4) 0.009(4) 0.001(5)
C13 0.037(5) 0.047(6) 0.025(4) -0.009(4) 0.008(4) 0.008(4)
C14 0.026(5) 0.059(7) 0.053(6) 0.008(5) -0.002(4) -0.010(5)
C15 0.031(5) 0.061(7) 0.051(6) -0.002(5) 0.006(4) 0.010(5)
C16 0.040(6) 0.052(6) 0.040(5) -0.014(5) 0.004(4) 0.013(5)
C17 0.034(5) 0.039(5) 0.034(5) -0.015(4) -0.001(4) 0.006(5)
C18 0.026(4) 0.025(4) 0.017(4) -0.005(3) -0.004(3) -0.004(4)
C19 0.022(4) 0.024(4) 0.032(4) 0.003(4) 0.006(4) 0.008(3)
C20 0.057(7) 0.060(7) 0.033(5) 0.000(5) 0.004(5) -0.016(6)
C21 0.066(7) 0.056(7) 0.057(6) 0.002(6) 0.026(6) -0.027(6)
C22 0.038(5) 0.037(5) 0.067(7) -0.013(5) 0.010(5) -0.009(5)
C23 0.060(7) 0.040(6) 0.051(6) -0.001(5) -0.011(5) -0.006(5)
C24 0.027(2) 0.026(2) 0.026(2) 0.0002(13) -0.0012(13) -0.0019(13)
C25 0.047(6) 0.078(8) 0.045(6) -0.013(6) 0.001(5) 0.004(6)
C26 0.088(10) 0.110(11) 0.043(7) 0.024(7) 0.013(6) -0.018(8)

loop_
_atom_type_symbol
_atom_type_description
_atom_type_scat_dispersion_real
_atom_type_scat_dispersion_imag
_atom_type_scat_source
C C 0.0033 0.0016 'International Tables Vol C Tables 4.2.6.8 and 6.1.1.4'
H H 0.0000 0.0000 'International Tables Vol C Tables 4.2.6.8 and 6.1.1.4'
N N 0.0061 0.0033 'International Tables Vol C Tables 4.2.6.8 and 6.1.1.4'
O O 0.0106 0.0060 'International Tables Vol C Tables 4.2.6.8 and 6.1.1.4'

loop_
_geom_angle_atom_site_label_1
_geom_angle_atom_site_label_2
_geom_angle_atom_site_label_3
_geom_angle
_geom_angle_site_symmetry_1
_geom_angle_site_symmetry_3
_geom_angle_publ_flag
C1 O1 C25 118.6(6) . . ?
C6 O2 H2 109.8 . . ?
C007 N1 C8 106.3(6) . . ?
C007 N1 C7 124.4(6) . . ?
C8 N1 C7 128.6(6) . . ?
C007 N2 C9 105.3(6) . . ?
C18 N3 C14 118.3(9) . . ?
C2 C1 O1 125.3(6) . . ?
C2 C1 C6 120.2(7) . . ?
O1 C1 C6 114.5(7) . . ?
N2 C007 N1 112.5(6) . . ?
N2 C007 C5 123.4(6) . . ?
N1 C007 C5 124.1(6) . . ?
C3 C2 C1 120.3(7) . . ?
C3 C2 H2A 119.9 . . ?
C1 C2 H2A 119.9 . . ?
C2 C3 C4 120.8(8) . . ?
C2 C3 H3 119.6 . . ?
C4 C3 H3 119.6 . . ?
C3 C4 C5 119.5(8) . . ?
C3 C4 H4 120.3 . . ?
C5 C4 H4 120.3 . . ?
C4 C5 C6 120.0(7) . . ?
C4 C5 C007 118.9(7) . . ?
C6 C5 C007 120.9(6) . . ?
O2 C6 C5 117.9(6) . . ?
O2 C6 C1 122.8(7) . . ?
C5 C6 C1 119.2(7) . . ?
C19 C7 N1 110.9(5) . . ?
C19 C7 C18 115.3(6) . . ?
N1 C7 C18 112.1(6) . . ?
C19 C7 H7 105.9 . . ?
N1 C7 H7 105.9 . . ?
C18 C7 H7 105.9 . . ?
C9 C8 N1 105.7(6) . . ?
C9 C8 C13 122.2(7) . . ?
N1 C8 C13 132.1(7) . . ?
C8 C9 N2 110.2(6) . . ?
C8 C9 C10 119.7(7) . . ?
N2 C9 C10 130.1(7) . . ?
C11 C10 C9 118.8(8) . . ?
C11 C10 H10 120.6 . . ?
C9 C10 H10 120.6 . . ?
C12 C11 C10 121.0(8) . . ?
C12 C11 H11 119.5 . . ?
C10 C11 H11 119.5 . . ?
C11 C12 C13 122.0(8) . . ?
C11 C12 H12 119.0 . . ?
C13 C12 H12 119.0 . . ?
C12 C13 C8 116.4(7) . . ?
C12 C13 H13 121.8 . . ?
C8 C13 H13 121.8 . . ?
C15 C14 N3 119.5(9) . . ?
C15 C14 H14 120.2 . . ?
N3 C14 H14 120.2 . . ?
C16 C15 C14 119.9(8) . . ?
C16 C15 H15 120.1 . . ?
C14 C15 H15 120.1 . . ?
C15 C16 C17 121.8(9) . . ?
C15 C16 H16 119.1 . . ?
C17 C16 H16 119.1 . . ?
C18 C17 C16 119.6(9) . . ?
C18 C17 H17 120.2 . . ?
C16 C17 H17 120.2 . . ?
C17 C18 N3 120.8(7) . . ?
C17 C18 C7 120.4(7) . . ?
N3 C18 C7 118.7(7) . . ?
C20 C19 C24 120.0 . . ?
C20 C19 C7 121.6(4) . . ?
C24 C19 C7 118.4(4) . . ?
C21 C20 C19 120.0 . . ?
C21 C20 H20 120.0 . . ?
C19 C20 H20 120.0 . . ?
C22 C21 C20 120.0 . . ?
C22 C21 H21 120.0 . . ?
C20 C21 H21 120.0 . . ?
C21 C22 C23 120.0 . . ?
C21 C22 H22 120.0 . . ?
C23 C22 H22 120.0 . . ?
C24 C23 C22 120.0 . . ?
C24 C23 H23 120.0 . . ?
C22 C23 H23 120.0 . . ?
C23 C24 C19 120.0 . . ?
C23 C24 H24 120.0 . . ?
C19 C24 H24 120.0 . . ?
O1 C25 C26 110.4(9) . . ?
O1 C25 H25A 109.6 . . ?
C26 C25 H25A 109.6 . . ?
O1 C25 H25B 109.6 . . ?
C26 C25 H25B 109.6 . . ?
H25A C25 H25B 108.1 . . ?
C25 C26 H26A 109.5 . . ?
C25 C26 H26B 109.5 . . ?
H26A C26 H26B 109.5 . . ?
C25 C26 H26C 109.5 . . ?
H26A C26 H26C 109.5 . . ?
H26B C26 H26C 109.5 . . ?

loop_
_geom_bond_atom_site_label_1
_geom_bond_atom_site_label_2
_geom_bond_distance
_geom_bond_site_symmetry_2
_geom_bond_publ_flag
O1 C1 1.384(9) . ?
O1 C25 1.450(10) . ?
O2 C6 1.366(8) . ?
O2 H2 0.8193 . ?
N1 C007 1.374(9) . ?
N1 C8 1.379(9) . ?
N1 C7 1.475(9) . ?
N2 C007 1.308(9) . ?
N2 C9 1.381(9) . ?
N3 C18 1.393(11) . ?
N3 C14 1.423(12) . ?
C1 C2 1.376(11) . ?
C1 C6 1.392(10) . ?
C007 C5 1.496(10) . ?
C2 C3 1.365(11) . ?
C2 H2A 0.9300 . ?
C3 C4 1.381(11) . ?
C3 H3 0.9300 . ?
C4 C5 1.390(10) . ?
C4 H4 0.9300 . ?
C5 C6 1.391(10) . ?
C7 C19 1.471(8) . ?
C7 C18 1.527(10) . ?
C7 H7 0.9800 . ?
C8 C9 1.379(10) . ?
C8 C13 1.398(10) . ?
C9 C10 1.389(10) . ?
C10 C11 1.374(11) . ?
C10 H10 0.9300 . ?
C11 C12 1.369(12) . ?
C11 H11 0.9300 . ?
C12 C13 1.385(11) . ?
C12 H12 0.9300 . ?
C13 H13 0.9300 . ?
C14 C15 1.382(13) . ?
C14 H14 0.9300 . ?
C15 C16 1.361(13) . ?
C15 H15 0.9300 . ?
C16 C17 1.370(12) . ?
C16 H16 0.9300 . ?
C17 C18 1.369(11) . ?
C17 H17 0.9300 . ?
C19 C20 1.3900 . ?
C19 C24 1.3900 . ?
C20 C21 1.3900 . ?
C20 H20 0.9300 . ?
C21 C22 1.3900 . ?
C21 H21 0.9300 . ?
C22 C23 1.3900 . ?
C22 H22 0.9300 . ?
C23 C24 1.3900 . ?
C23 H23 0.9300 . ?
C24 H24 0.9300 . ?
C25 C26 1.468(14) . ?
C25 H25A 0.9700 . ?
C25 H25B 0.9700 . ?
C26 H26A 0.9600 . ?
C26 H26B 0.9600 . ?
C26 H26C 0.9600 . ?

loop_
_geom_torsion_atom_site_label_1
_geom_torsion_atom_site_label_2
_geom_torsion_atom_site_label_3
_geom_torsion_atom_site_label_4
_geom_torsion
_geom_torsion_site_symmetry_1
_geom_torsion_site_symmetry_2
_geom_torsion_site_symmetry_3
_geom_torsion_site_symmetry_4
_geom_torsion_publ_flag
C25 O1 C1 C2 -12.2(13) . . . . ?
C25 O1 C1 C6 167.1(8) . . . . ?
C9 N2 C007 N1 -1.9(8) . . . . ?
C9 N2 C007 C5 178.8(6) . . . . ?
C8 N1 C007 N2 0.6(8) . . . . ?
C7 N1 C007 N2 -170.9(6) . . . . ?
C8 N1 C007 C5 179.9(7) . . . . ?
C7 N1 C007 C5 8.4(11) . . . . ?
O1 C1 C2 C3 176.8(8) . . . . ?
C6 C1 C2 C3 -2.4(14) . . . . ?
C1 C2 C3 C4 1.3(15) . . . . ?
C2 C3 C4 C5 -1.1(14) . . . . ?
C3 C4 C5 C6 1.9(12) . . . . ?
C3 C4 C5 C007 -172.8(8) . . . . ?
N2 C007 C5 C4 58.1(10) . . . . ?
N1 C007 C5 C4 -121.1(8) . . . . ?
N2 C007 C5 C6 -116.5(8) . . . . ?
N1 C007 C5 C6 64.2(10) . . . . ?
C4 C5 C6 O2 177.4(7) . . . . ?
C007 C5 C6 O2 -8.0(11) . . . . ?
C4 C5 C6 C1 -3.0(11) . . . . ?
C007 C5 C6 C1 171.7(7) . . . . ?
C2 C1 C6 O2 -177.1(8) . . . . ?
O1 C1 C6 O2 3.5(11) . . . . ?
C2 C1 C6 C5 3.2(12) . . . . ?
O1 C1 C6 C5 -176.1(7) . . . . ?
C007 N1 C7 C19 86.5(8) . . . . ?
C8 N1 C7 C19 -83.0(8) . . . . ?
C007 N1 C7 C18 -143.1(6) . . . . ?
C8 N1 C7 C18 47.4(10) . . . . ?
C007 N1 C8 C9 1.0(7) . . . . ?
C7 N1 C8 C9 172.0(7) . . . . ?
C007 N1 C8 C13 179.7(8) . . . . ?
C7 N1 C8 C13 -9.3(13) . . . . ?
N1 C8 C9 N2 -2.2(8) . . . . ?
C13 C8 C9 N2 178.9(7) . . . . ?
N1 C8 C9 C10 176.7(7) . . . . ?
C13 C8 C9 C10 -2.2(11) . . . . ?
C007 N2 C9 C8 2.5(8) . . . . ?
C007 N2 C9 C10 -176.2(8) . . . . ?
C8 C9 C10 C11 0.8(12) . . . . ?
N2 C9 C10 C11 179.5(8) . . . . ?
C9 C10 C11 C12 0.9(13) . . . . ?
C10 C11 C12 C13 -1.4(14) . . . . ?
C11 C12 C13 C8 0.1(13) . . . . ?
C9 C8 C13 C12 1.6(12) . . . . ?
N1 C8 C13 C12 -176.9(8) . . . . ?
C18 N3 C14 C15 0.1(13) . . . . ?
N3 C14 C15 C16 0.1(14) . . . . ?
C14 C15 C16 C17 0.6(14) . . . . ?
C15 C16 C17 C18 -1.6(13) . . . . ?
C16 C17 C18 N3 1.8(12) . . . . ?
C16 C17 C18 C7 -176.0(7) . . . . ?
C14 N3 C18 C17 -1.1(12) . . . . ?
C14 N3 C18 C7 176.8(7) . . . . ?
C19 C7 C18 C17 -16.0(9) . . . . ?
N1 C7 C18 C17 -144.1(7) . . . . ?
C19 C7 C18 N3 166.2(6) . . . . ?
N1 C7 C18 N3 38.0(9) . . . . ?
N1 C7 C19 C20 -121.6(5) . . . . ?
C18 C7 C19 C20 109.7(6) . . . . ?
N1 C7 C19 C24 57.1(6) . . . . ?
C18 C7 C19 C24 -71.6(7) . . . . ?
C24 C19 C20 C21 0.0 . . . . ?
C7 C19 C20 C21 178.6(6) . . . . ?
C19 C20 C21 C22 0.0 . . . . ?
C20 C21 C22 C23 0.0 . . . . ?
C21 C22 C23 C24 0.0 . . . . ?
C22 C23 C24 C19 0.0 . . . . ?
C20 C19 C24 C23 0.0 . . . . ?
C7 C19 C24 C23 -178.7(5) . . . . ?
C1 O1 C25 C26 91.6(10) . . . . ?
